data_1540899
loop_
_publ_author_name
'Schaffrath, U.'
'Gruehn, R.'

_publ_section_title
;
 Zur Praeparation und zum thermischen Verhalten von Ln2 CeTaO6Cl3 (Ln=
 La-Nd) und Ce3TaO5(OH)Cl3 sowie zur Struktur und Phasenbreite des
 thermischen Abbauproduktes "La2(Cex)(3+) (Ce1-x)(4+)TaO6Cl3-x"
;
_journal_name_full 'Zeitschrift fuer Anorganische und Allgemeine Chemie'
_journal_page_first 139
_journal_page_last 157
_journal_volume 589
_journal_year 1990
_chemical_formula_sum 'Ce1.18 Cl3.63 La2 O6 Ta'
_chemical_name_systematic 'La2 Ce1.18 Ta O6 Cl3.63'
_space_group_IT_number 8
_symmetry_space_group_name_Hall 'C -2y'
_symmetry_space_group_name_H-M 'C 1 m 1'
_cell_angle_alpha 90
_cell_angle_beta 98.92
_cell_angle_gamma 90
_cell_formula_units_Z 8
_cell_length_a 35.283
_cell_length_b 5.429
_cell_length_c 9.517
_cell_volume 1800.947
_citation_journal_id_ASTM ZAACAB
_cod_data_source_file Schaffrath_ZAACAB_1990_1354.cif
_cod_data_source_block Ce1.18Cl3.63La2O6Ta1
_cod_original_formula_sum 'Ce1.18 Cl3.63 La2 O6 Ta1'
_cod_database_code 1540899

loop_
_symmetry_equiv_pos_as_xyz
x,y,z
x,-y,z
x+1/2,y+1/2,z
x+1/2,-y+1/2,z

loop_
_atom_site_label
_atom_site_type_symbol
_atom_site_fract_x
_atom_site_fract_y
_atom_site_fract_z
_atom_site_occupancy
_atom_site_U_iso_or_equiv
Ce12 Ce+3 0.5956 0 0.3813 0.3631 0.0
Cl4 Cl-1 0.0325 0 0.8776 0.968 0.0
Cl5 Cl-1 0.3041 0 0.8922 0.968 0.0
O6 O-2 0.4063 0.7474 0.5926 1 0.0
Ce9 Ce+3 0.8865 0 0.3967 0.3631 0.0
La6 La+3 0.5421 0 0.7304 0.6154 0.0
O1 O-2 0.8403 0.2749 0.4123 1 0.0
O10 O-2 0.2916 0.7776 0.1833 1 0.0
Ta1 Ta+5 0.6746 0 0.1696 1 0.0
La9 La+3 0.8865 0 0.3967 0.6154 0.0
Cl13 Cl-1 0.8849 0.288 0.8975 0.756 0.0
La12 La+3 0.5956 0 0.3813 0.6154 0.0
La13 La+3 0.9525 0 0.7696 0.6154 0.0
Cl14 Cl-1 0.8849 0.1487 0.8975 0.694 0.0
Ce7 Ce+3 0.7704 0 0.3661 0.3631 0.0
La11 La+3 0.6585 0 0.7701 0.6154 0.0
La10 La+3 0.0003 0 0.4242 0.6154 0.0
Ce2 Ce+3 0.1154 0 0.0107 0.3631 0.0
Ce8 Ce+3 0.4249 0 0.1507 0.3631 0.0
La3 La+3 0.8233 0 0.0195 0.6154 0.0
La2 La+3 0.1154 0 0.0107 0.6154 0.0
La5 La+3 0.1794 0 0.4256 0.6154 0.0
Cl9 Cl-1 0.0635 0 0.2443 0.968 0.0
Cl10 Cl-1 0.4746 0 0.9076 0.968 0.0
Ce1 Ce+3 0.23 0 0.066 0.3631 0.0
O8 O-2 0.1284 0.2224 0.5254 1 0.0
O5 O-2 0.9843 0.7407 0.6204 1 0.0
O12 O-2 0.1037 0.2355 0.7928 1 0.0
Cl12 Cl-1 0.7399 0 0.9284 0.968 0.0
Ce13 Ce+3 0.9525 0 0.7696 0.3631 0.0
Ce5 Ce+3 0.1794 0 0.4256 0.3631 0.0
Ce10 Ce+3 0.0003 0 0.4242 0.3631 0.0
O4 O-2 0.7143 0.2383 0.2426 1 0.0
Ce11 Ce+3 0.6585 0 0.7701 0.3631 0.0
La1 La+3 0.23 0 0.066 0.6154 0.0
Cl1 Cl-1 0.5775 0 0.0374 0.968 0.0
La7 La+3 0.7704 0 0.3661 0.6154 0.0
O3 O-2 0.6652 0.2305 0.0132 1 0.0
Ta2 Ta+5 0.0978 0 0.6225 1 0.0
Ta3 Ta+5 0.3299 0 0.2577 1 0.0
Cl3 Cl-1 0.958 0 0.1067 0.968 0.0
Cl7 Cl-1 0.2642 0 0.4999 0.968 0.0
O9 O-2 0.5388 0.7513 0.3637 1 0.0
Cl2 Cl-1 0.1981 0 0.7492 0.968 0.0
Cl6 Cl-1 0.7057 0 0.5369 0.968 0.0
Ce6 Ce+3 0.5421 0 0.7304 0.3631 0.0
Ce3 Ce+3 0.8233 0 0.0195 0.3631 0.0
O2 O-2 0.6401 0.7572 0.2441 1 0.0
Ta4 Ta+5 0.443 0 0.5336 1 0.0
O11 O-2 0.5558 0.2762 0.5358 1 0.0
O7 O-2 0.3653 0.2295 0.1802 1 0.0
Cl11 Cl-1 0.8095 0 0.6826 0.968 0.0
La4 La+3 0.347 0 0.6351 0.6154 0.0
Cl8 Cl-1 0.5084 0 0.279 0.968 0.0
Ce4 Ce+3 0.347 0 0.6351 0.3631 0.0
La8 La+3 0.4249 0 0.1507 0.6154 0.0
